data_4332880
loop_
_publ_author_name
'Park, Kyung-Ho'
'Bradley, Alexander Z.'
'Thompson, Jeffery S.'
'Marshall, Will J.'

_publ_section_title
;
 Nonfluorinated Volatile Copper(I) 1,3-Diketiminates as Precursors for Cu
 Metal Deposition via Atomic Layer Deposition
;
_journal_issue 21
_journal_name_full 'Inorganic Chemistry'
_journal_page_first 8480
_journal_page_last 8482
_journal_paper_doi 10.1021/ic061016e
_journal_volume 45
_journal_year 2006
_chemical_formula_sum 'C12 H23 Cu N2 Si'
_chemical_formula_weight 286.95
_chemical_name_systematic
;
 ?
;
_space_group_IT_number 14
_symmetry_cell_setting monoclinic
_symmetry_space_group_name_Hall '-P 2ybc'
_symmetry_space_group_name_H-M 'P 1 21/c 1'
_atom_sites_solution_hydrogens geom
_atom_sites_solution_primary direct
_atom_sites_solution_secondary difmap
_audit_creation_method SHELXL-97
_cell_angle_alpha 90.00
_cell_angle_beta 101.724(4)
_cell_angle_gamma 90.00
_cell_formula_units_Z 4
_cell_length_a 22.053(5)
_cell_length_b 5.8438(13)
_cell_length_c 11.765(3)
_cell_measurement_temperature 173(2)
_cell_volume 1484.6(6)
_computing_cell_refinement 'Bruker XSCANS'
_computing_data_collection 'Bruker XSCANS'
_computing_data_reduction 'Bruker SHELXTL'
_computing_molecular_graphics 'Bruker SHELXTL'
_computing_publication_material 'Bruker SHELXTL'
_computing_structure_refinement 'SHELXL-97 (Sheldrick, 1997)'
_computing_structure_solution 'SHELXS-97 (Sheldrick, 1990)'
_diffrn_ambient_temperature 173(2)
_diffrn_measured_fraction_theta_full 0.918
_diffrn_measured_fraction_theta_max 0.918
_diffrn_measurement_device_type 'Bruker P4'
_diffrn_measurement_method '\w scans'
_diffrn_radiation_monochromator graphite
_diffrn_radiation_source 'fine-focus sealed tube'
_diffrn_radiation_type MoK\a
_diffrn_radiation_wavelength 0.71073
_diffrn_reflns_av_R_equivalents 0.0224
_diffrn_reflns_av_sigmaI/netI 0.0346
_diffrn_reflns_limit_h_max 16
_diffrn_reflns_limit_h_min -29
_diffrn_reflns_limit_k_max 7
_diffrn_reflns_limit_k_min -7
_diffrn_reflns_limit_l_max 15
_diffrn_reflns_limit_l_min -15
_diffrn_reflns_number 6573
_diffrn_reflns_theta_full 28.28
_diffrn_reflns_theta_max 28.28
_diffrn_reflns_theta_min 1.89
_exptl_absorpt_coefficient_mu 1.531
_exptl_absorpt_correction_type none
_exptl_crystal_colour cololress
_exptl_crystal_density_diffrn 1.284
_exptl_crystal_density_meas hemisphere
_exptl_crystal_density_method 'not measured'
_exptl_crystal_description ir.blok
_exptl_crystal_F_000 608
_exptl_crystal_size_max .50
_exptl_crystal_size_mid .50
_exptl_crystal_size_min .33
_refine_diff_density_max 0.465
_refine_diff_density_min -0.534
_refine_diff_density_rms 0.069
_refine_ls_extinction_method none
_refine_ls_goodness_of_fit_ref 1.029
_refine_ls_hydrogen_treatment riding
_refine_ls_matrix_type full
_refine_ls_number_parameters 165
_refine_ls_number_reflns 3380
_refine_ls_number_restraints 0
_refine_ls_restrained_S_all 1.029
_refine_ls_R_factor_all 0.0491
_refine_ls_R_factor_gt 0.0336
_refine_ls_shift/su_max 0.032
_refine_ls_shift/su_mean 0.001
_refine_ls_structure_factor_coef Fsqd
_refine_ls_weighting_details 'calc w=1/[\s^2^(Fo^2^)+(0.0482P)^2^+0.4093P] where P=(Fo^2^+2Fc^2^)/3'
_refine_ls_weighting_scheme calc
_refine_ls_wR_factor_gt 0.0820
_refine_ls_wR_factor_ref 0.0905
_reflns_number_gt 2677
_reflns_number_total 3380
_reflns_threshold_expression >2sigma(I)
_cod_data_source_file ic061016esup1.cif
_cod_data_source_block 04162
_cod_depositor_comments
;
The following automatic conversions were performed:

'_symmetry_cell_setting' value 'Monoclinic' changed to 'monoclinic'
according to /home/saulius/struct/CIF-dictionaries/cif_core.dic
dictionary named 'cif_core.dic' version 2.4.2 from 2011-04-26.

Automatic conversion script
Id: cif_fix_values 1891 2012-01-12 08:04:46Z andrius 
;
_cod_original_sg_symbol_H-M P2(1)/c
_cod_database_code 4332880

loop_
_symmetry_equiv_pos_as_xyz
'x, y, z'
'-x, y+1/2, -z+1/2'
'-x, -y, -z'
'x, -y-1/2, z-1/2'

loop_
_atom_site_label
_atom_site_type_symbol
_atom_site_fract_x
_atom_site_fract_y
_atom_site_fract_z
_atom_site_U_iso_or_equiv
_atom_site_adp_type
_atom_site_occupancy
_atom_site_symmetry_multiplicity
_atom_site_calc_flag
_atom_site_refinement_flags
Cu1 Cu 0.264889(12) 0.29441(5) 0.18283(2) 0.02905(10) Uani 1 1 d .
Si1 Si 0.11694(3) 0.32074(11) 0.17195(5) 0.03058(15) Uani 1 1 d .
N1 N 0.26862(10) 0.5473(4) 0.08202(17) 0.0324(4) Uani 1 1 d .
C1 C 0.31432(12) 0.8697(5) -0.0027(2) 0.0431(6) Uani 1 1 d .
H1A H 0.2720 0.9308 -0.0185 0.065 Uiso 1 1 calc R
H1B H 0.3246 0.8150 -0.0752 0.065 Uiso 1 1 calc R
H1C H 0.3434 0.9906 0.0305 0.065 Uiso 1 1 calc R
N2 N 0.34941(9) 0.3087(3) 0.26544(16) 0.0317(4) Uani 1 1 d .
C2 C 0.31876(11) 0.6739(4) 0.0822(2) 0.0327(5) Uani 1 1 d .
C3 C 0.37532(11) 0.6346(4) 0.1571(2) 0.0373(5) Uani 1 1 d .
H3A H 0.4084 0.7343 0.1501 0.045 Uiso 1 1 calc R
C4 C 0.38844(10) 0.4626(4) 0.2419(2) 0.0349(5) Uani 1 1 d .
C5 C 0.45193(13) 0.4377(5) 0.3198(3) 0.0568(8) Uani 1 1 d .
H5A H 0.4833 0.3954 0.2740 0.068 Uiso 1 1 calc R
H5B H 0.4648 0.5821 0.3618 0.068 Uiso 1 1 calc R
C6 C 0.44434(13) 0.2505(6) 0.4028(3) 0.0645(9) Uani 1 1 d .
H6A H 0.4484 0.3119 0.4824 0.077 Uiso 1 1 calc R
H6B H 0.4760 0.1302 0.4035 0.077 Uiso 1 1 calc R
C7 C 0.37952(12) 0.1542(5) 0.3591(2) 0.0434(6) Uani 1 1 d .
H7A H 0.3818 -0.0032 0.3292 0.052 Uiso 1 1 calc R
H7B H 0.3561 0.1507 0.4225 0.052 Uiso 1 1 calc R
C8 C 0.22525(12) 0.0372(5) 0.2483(2) 0.0372(5) Uani 1 1 d .
C9 C 0.18305(10) 0.1316(4) 0.1571(2) 0.0313(5) Uani 1 1 d .
C10 C 0.04843(12) 0.1353(5) 0.1767(3) 0.0491(7) Uani 1 1 d .
H10A H 0.0370 0.0501 0.1037 0.074 Uiso 1 1 calc R
H10B H 0.0135 0.2311 0.1873 0.074 Uiso 1 1 calc R
H10C H 0.0588 0.0275 0.2415 0.074 Uiso 1 1 calc R
C11 C 0.09722(14) 0.5191(5) 0.0451(2) 0.0494(7) Uani 1 1 d .
H11A H 0.1308 0.6300 0.0477 0.074 Uiso 1 1 calc R
H11B H 0.0587 0.6004 0.0482 0.074 Uiso 1 1 calc R
H11C H 0.0918 0.4309 -0.0271 0.074 Uiso 1 1 calc R
C12 C 0.13711(12) 0.4886(5) 0.3094(2) 0.0444(6) Uani 1 1 d .
H12A H 0.1699 0.5984 0.3036 0.067 Uiso 1 1 calc R
H12B H 0.1516 0.3844 0.3745 0.067 Uiso 1 1 calc R
H12C H 0.1004 0.5711 0.3222 0.067 Uiso 1 1 calc R
H8 H 0.2466(13) -0.098(5) 0.238(2) 0.048(8) Uiso 1 1 d .
H8' H 0.2259(12) 0.077(5) 0.321(2) 0.042(8) Uiso 1 1 d .
H9 H 0.1812(12) 0.064(5) 0.087(2) 0.048(8) Uiso 1 1 d .
H1 H 0.2406(12) 0.589(5) 0.039(2) 0.039(8) Uiso 1 1 d .

loop_
_atom_site_aniso_label
_atom_site_aniso_U_11
_atom_site_aniso_U_22
_atom_site_aniso_U_33
_atom_site_aniso_U_23
_atom_site_aniso_U_13
_atom_site_aniso_U_12
Cu1 0.02965(16) 0.03146(17) 0.02645(16) -0.00124(11) 0.00667(11) -0.00068(11)
Si1 0.0298(3) 0.0325(3) 0.0293(3) -0.0005(3) 0.0057(2) -0.0037(3)
N1 0.0315(10) 0.0375(11) 0.0276(10) 0.0005(9) 0.0048(8) 0.0018(9)
C1 0.0468(14) 0.0424(14) 0.0426(14) 0.0078(12) 0.0147(12) -0.0031(12)
N2 0.0326(10) 0.0348(11) 0.0267(10) -0.0050(8) 0.0042(8) 0.0048(8)
C2 0.0370(12) 0.0346(13) 0.0300(12) -0.0039(10) 0.0152(10) -0.0005(10)
C3 0.0312(12) 0.0417(13) 0.0403(14) -0.0032(11) 0.0106(10) -0.0052(10)
C4 0.0309(12) 0.0401(13) 0.0337(12) -0.0097(10) 0.0066(10) 0.0028(10)
C5 0.0371(14) 0.0572(18) 0.068(2) 0.0020(15) -0.0083(13) 0.0027(13)
C6 0.0373(15) 0.098(3) 0.0533(18) 0.0181(17) -0.0018(13) 0.0105(16)
C7 0.0488(15) 0.0381(14) 0.0385(14) -0.0011(11) -0.0022(11) 0.0090(12)
C8 0.0418(14) 0.0343(13) 0.0367(14) 0.0045(11) 0.0105(11) 0.0004(11)
C9 0.0347(12) 0.0303(11) 0.0298(12) -0.0013(10) 0.0086(10) -0.0064(10)
C10 0.0365(14) 0.0478(15) 0.0639(18) -0.0062(14) 0.0121(13) -0.0103(12)
C11 0.0534(16) 0.0487(16) 0.0436(15) 0.0097(13) 0.0039(12) 0.0086(13)
C12 0.0478(15) 0.0470(15) 0.0391(14) -0.0115(12) 0.0110(12) -0.0052(12)

loop_
_atom_type_symbol
_atom_type_description
_atom_type_scat_dispersion_real
_atom_type_scat_dispersion_imag
_atom_type_scat_source
C C 0.0033 0.0016 'International Tables Vol C Tables 4.2.6.8 and 6.1.1.4'
H H 0.0000 0.0000 'International Tables Vol C Tables 4.2.6.8 and 6.1.1.4'
N N 0.0061 0.0033 'International Tables Vol C Tables 4.2.6.8 and 6.1.1.4'
Si Si 0.0817 0.0704 'International Tables Vol C Tables 4.2.6.8 and 6.1.1.4'
Cu Cu 0.3201 1.2651 'International Tables Vol C Tables 4.2.6.8 and 6.1.1.4'

loop_
_geom_angle_atom_site_label_1
_geom_angle_atom_site_label_2
_geom_angle_atom_site_label_3
_geom_angle
N1 Cu1 N2 96.95(9)
N1 Cu1 C8 155.77(10)
N2 Cu1 C8 107.28(10)
N1 Cu1 C9 115.12(9)
N2 Cu1 C9 147.87(9)
C8 Cu1 C9 40.68(10)
C9 Si1 C12 109.82(12)
C9 Si1 C10 108.13(12)
C12 Si1 C10 109.31(13)
C9 Si1 C11 110.61(12)
C12 Si1 C11 109.98(13)
C10 Si1 C11 108.96(14)
C2 N1 Cu1 124.82(18)
C4 N2 C7 111.2(2)
C4 N2 Cu1 122.22(16)
C7 N2 Cu1 126.53(17)
N1 C2 C3 123.2(2)
N1 C2 C1 118.6(2)
C3 C2 C1 118.2(2)
C2 C3 C4 126.6(2)
N2 C4 C3 126.2(2)
N2 C4 C5 111.8(2)
C3 C4 C5 122.0(2)
C6 C5 C4 104.6(2)
C5 C6 C7 105.7(2)
N2 C7 C6 106.0(2)
C9 C8 Cu1 71.04(14)
C8 C9 Si1 125.40(19)
C8 C9 Cu1 68.28(14)
Si1 C9 Cu1 113.64(12)

loop_
_geom_bond_atom_site_label_1
_geom_bond_atom_site_label_2
_geom_bond_distance
Cu1 N1 1.907(2)
Cu1 N2 1.9208(19)
Cu1 C8 1.972(2)
Cu1 C9 2.008(2)
Si1 C9 1.866(2)
Si1 C12 1.866(2)
Si1 C10 1.869(3)
Si1 C11 1.870(3)
N1 C2 1.330(3)
C1 C2 1.509(3)
N2 C4 1.313(3)
N2 C7 1.474(3)
C2 C3 1.392(3)
C3 C4 1.404(3)
C4 C5 1.517(3)
C5 C6 1.498(4)
C6 C7 1.525(4)
C8 C9 1.384(3)

loop_
_geom_torsion_atom_site_label_1
_geom_torsion_atom_site_label_2
_geom_torsion_atom_site_label_3
_geom_torsion_atom_site_label_4
_geom_torsion
N2 Cu1 N1 C2 -0.05(19)
C8 Cu1 N1 C2 179.7(2)
C9 Cu1 N1 C2 -178.02(18)
N1 Cu1 N2 C4 -0.32(19)
C8 Cu1 N2 C4 179.79(18)
C9 Cu1 N2 C4 176.22(18)
N1 Cu1 N2 C7 -179.22(19)
C8 Cu1 N2 C7 0.9(2)
C9 Cu1 N2 C7 -2.7(3)
Cu1 N1 C2 C3 0.3(3)
Cu1 N1 C2 C1 -179.67(17)
N1 C2 C3 C4 -0.3(4)
C1 C2 C3 C4 179.7(2)
C7 N2 C4 C3 179.5(2)
Cu1 N2 C4 C3 0.4(3)
C7 N2 C4 C5 -1.3(3)
Cu1 N2 C4 C5 179.66(17)
C2 C3 C4 N2 -0.1(4)
C2 C3 C4 C5 -179.3(2)
N2 C4 C5 C6 -4.1(3)
C3 C4 C5 C6 175.2(3)
C4 C5 C6 C7 7.4(3)
C4 N2 C7 C6 6.1(3)
Cu1 N2 C7 C6 -174.93(19)
C5 C6 C7 N2 -8.3(3)
N1 Cu1 C8 C9 3.2(3)
N2 Cu1 C8 C9 -177.09(14)
Cu1 C8 C9 Si1 -104.26(19)
C12 Si1 C9 C8 30.2(2)
C10 Si1 C9 C8 -89.0(2)
C11 Si1 C9 C8 151.8(2)
C12 Si1 C9 Cu1 -49.12(16)
C10 Si1 C9 Cu1 -168.32(13)
C11 Si1 C9 Cu1 72.45(15)
N1 Cu1 C9 C8 -178.56(15)
N2 Cu1 C9 C8 5.2(2)
N1 Cu1 C9 Si1 -58.15(14)
N2 Cu1 C9 Si1 125.64(14)
C8 Cu1 C9 Si1 120.4(2)
